data_7711387
loop_
_publ_author_name
'Storm Thomsen, Maria'
'Parsons, Simon'
'S\/orensen, Thomas Just'

_publ_section_title
;
 Invisible strings. The first single crystal of the cTSAP form of
 [Eu(DOTA)(H2O)]&#x2212; has an electronic structure similar to one of the
 reported cSAP forms
;
_journal_name_full 'Dalton Transactions'
_journal_paper_doi 10.1039/D2DT02633C
_journal_year 2022
_chemical_formula_moiety 'C16 H34 Eu0.963 N4 O13 Y, 2.523(Cl), H4 O2, 2(H3.401 O2)'
_chemical_formula_sum 'C16 H44.8 Cl2.52 Eu0.96 N4 O19 Y'
_chemical_formula_weight 921.95
_space_group_crystal_system tetragonal
_space_group_IT_number 97
_space_group_name_Hall 'I 4 2'
_space_group_name_H-M_alt 'I 4 2 2'
_atom_sites_solution_hydrogens mixed
_atom_sites_solution_primary dual
_audit_creation_date 2022-05-10
_audit_creation_method
;
Olex2 1.5
(compiled 2022.04.07 svn.rca3783a0 for OlexSys, GUI svn.r6498)
;
_audit_update_record
;
2022-08-11 deposited with the CCDC.	2022-09-26 downloaded from the CCDC.
;
_cell_angle_alpha 90
_cell_angle_beta 90
_cell_angle_gamma 90
_cell_formula_units_Z 4
_cell_length_a 8.8351(6)
_cell_length_b 8.8351(6)
_cell_length_c 41.578(4)
_cell_measurement_reflns_used 9577
_cell_measurement_temperature 100
_cell_measurement_theta_max 31.13
_cell_measurement_theta_min 2.36
_cell_volume 3245.5(4)
_computing_cell_refinement 'SAINT V8.40A (Bruker, 2019)'
_computing_data_reduction 'SAINT V8.40A (Bruker, 2019)'
_computing_molecular_graphics 'Olex2 1.5 (Dolomanov et al., 2009)'
_computing_publication_material 'Olex2 1.5 (Dolomanov et al., 2009)'
_computing_structure_refinement 'SHELXL 2018/3 (Sheldrick, 2015)'
_computing_structure_solution 'SHELXT 2014/5 (Sheldrick, 2014)'
_diffrn_ambient_temperature 100
_diffrn_measured_fraction_theta_full 0.999
_diffrn_measured_fraction_theta_max 0.999
_diffrn_measurement_device_type 'Bruker APEX-II CCD'
_diffrn_measurement_method '\f and \w scans'
_diffrn_radiation_type MoK\a
_diffrn_radiation_wavelength 0.71073
_diffrn_reflns_av_R_equivalents 0.0931
_diffrn_reflns_av_unetI/netI 0.0261
_diffrn_reflns_Laue_measured_fraction_full 0.999
_diffrn_reflns_Laue_measured_fraction_max 0.999
_diffrn_reflns_limit_h_max 12
_diffrn_reflns_limit_h_min -12
_diffrn_reflns_limit_k_max 12
_diffrn_reflns_limit_k_min -12
_diffrn_reflns_limit_l_max 60
_diffrn_reflns_limit_l_min -60
_diffrn_reflns_number 80579
_diffrn_reflns_point_group_measured_fraction_full 0.999
_diffrn_reflns_point_group_measured_fraction_max 0.999
_diffrn_reflns_theta_full 25.242
_diffrn_reflns_theta_max 30.987
_diffrn_reflns_theta_min 1.959
_exptl_absorpt_coefficient_mu 3.912
_exptl_absorpt_correction_T_max 0.7462
_exptl_absorpt_correction_T_min 0.5274
_exptl_absorpt_correction_type multi-scan
_exptl_absorpt_process_details
;
SADABS-2016/2 (Bruker,2016/2) was used for absorption correction.
wR2(int) was 0.1361 before and 0.1083 after correction.
The Ratio of minimum to maximum transmission is 0.7068.
The \l/2 correction factor is Not present.
;
_exptl_crystal_colour 'clear light colourless'
_exptl_crystal_colour_lustre clear
_exptl_crystal_colour_modifier light
_exptl_crystal_colour_primary colourless
_exptl_crystal_density_diffrn 1.887
_exptl_crystal_description plate
_exptl_crystal_F_000 1853
_exptl_crystal_size_max 0.36
_exptl_crystal_size_mid 0.312
_exptl_crystal_size_min 0.034
_refine_diff_density_max 0.726
_refine_diff_density_min -1.290
_refine_diff_density_rms 0.138
_refine_ls_abs_structure_details
;
 Refined as an inversion twin.
;
_refine_ls_abs_structure_Flack 0.022(13)
_refine_ls_extinction_method none
_refine_ls_goodness_of_fit_ref 1.088
_refine_ls_hydrogen_treatment constr
_refine_ls_matrix_type full
_refine_ls_number_parameters 122
_refine_ls_number_reflns 2613
_refine_ls_number_restraints 0
_refine_ls_restrained_S_all 1.088
_refine_ls_R_factor_all 0.0269
_refine_ls_R_factor_gt 0.0237
_refine_ls_shift/su_max 0.002
_refine_ls_shift/su_mean 0.000
_refine_ls_structure_factor_coef Fsqd
_refine_ls_weighting_details 'w=1/[\s^2^(Fo^2^)+(0.0292P)^2^+4.1084P] where P=(Fo^2^+2Fc^2^)/3'
_refine_ls_weighting_scheme calc
_refine_ls_wR_factor_gt 0.0542
_refine_ls_wR_factor_ref 0.0554
_reflns_Friedel_coverage 0.654
_reflns_Friedel_fraction_full 0.998
_reflns_Friedel_fraction_max 0.999
_reflns_number_gt 2486
_reflns_number_total 2613
_reflns_threshold_expression 'I > 2\s(I)'
_cod_data_source_file d2dt02633c4.cif
_cod_data_source_block d8v4600_4mmm_e
_cod_original_cell_volume 3245.5(6)
_cod_original_formula_sum 'C16 H44.80 Cl2.52 Eu0.96 N4 O19 Y'
_cod_database_code 7711387
_shelx_shelxl_version_number 2018/3
_shelx_space_group_comment
;
The symmetry employed for this shelxl refinement is uniquely defined
by the following loop, which should always be used as a source of
symmetry information in preference to the above space-group names.
They are only intended as comments.
;
_shelx_estimated_absorpt_t_max 0.878
_shelx_estimated_absorpt_t_min 0.333
_olex2_refinement_description
;
1. Twinned data refinement
 Scales: 0.978(13)
 0.022(13)
2. Fixed Uiso
 At 1.2 times of:
  All C(H,H) groups
 At 1.5 times of:
  All O(H,H) groups
3. Others
 Fixed Sof: H1A(0.5) H1B(0.5) H10A(0.25) H10B(0.25)
4.a Free rotating group:
 O1(H1A,H1B), O12(H12A,H12B)
4.b Rotating group:
 O10(H10A,H10B), O27(H27A,H27B)
4.c Secondary CH2 refined with riding coordinates:
 C14(H14A,H14B), C28(H28A,H28B), C27(H27C,H27D)
;
_olex2_submission_special_instructions 'No special instructions were received'

loop_
_space_group_symop_operation_xyz
'x, y, z'
'-x, -y, z'
'-y, x, z'
'y, -x, z'
'-x, y, -z'
'x, -y, -z'
'y, x, -z'
'-y, -x, -z'
'x+1/2, y+1/2, z+1/2'
'-x+1/2, -y+1/2, z+1/2'
'-y+1/2, x+1/2, z+1/2'
'y+1/2, -x+1/2, z+1/2'
'-x+1/2, y+1/2, -z+1/2'
'x+1/2, -y+1/2, -z+1/2'
'y+1/2, x+1/2, -z+1/2'
'-y+1/2, -x+1/2, -z+1/2'

loop_
_atom_site_label
_atom_site_type_symbol
_atom_site_fract_x
_atom_site_fract_y
_atom_site_fract_z
_atom_site_U_iso_or_equiv
_atom_site_adp_type
_atom_site_occupancy
_atom_site_site_symmetry_order
_atom_site_calc_flag
_atom_site_refinement_flags_posn
_atom_site_refinement_flags_adp
_atom_site_refinement_flags_occupancy
_atom_site_disorder_assembly
_atom_site_disorder_group
Eu1 Eu 1.000000 1.000000 0.61902(2) 0.00423(8) Uani 0.963(2) 4 d S T . . .
Y1 Y 0.500000 0.500000 0.57165(2) 0.00525(13) Uani 1 4 d S T P . .
Cl2 Cl 1.000000 1.000000 0.80368(3) 0.0161(3) Uani 1 4 d S T P . .
O1 O 0.000000 0.500000 0.56398(8) 0.0219(6) Uani 1 2 d GS T P . .
H1A H 0.002365 0.587781 0.573535 0.033 Uiso 0.5 1 d G U P . .
H1B H -0.075054 0.452714 0.573106 0.033 Uiso 0.5 1 d G U P . .
O10 O 1.000000 1.000000 0.56072(9) 0.0164(8) Uani 1 4 d S T P . .
H10A H 1.060088 1.075952 0.552442 0.025 Uiso 0.25 1 d R U P . .
H10B H 0.906195 1.023979 0.552442 0.025 Uiso 0.25 1 d R U P . .
O12 O 0.7170(3) 0.9996(8) 0.75483(6) 0.0335(6) Uani 1 1 d G . . . .
H12A H 0.787321 1.005531 0.769408 0.050 Uiso 1 1 d G U . . .
H12B H 0.656261 1.087845 0.753993 0.050 Uiso 0.70(9) 1 d G U . . .
N7 N 0.8941(3) 0.7876(3) 0.65800(6) 0.0070(5) Uani 1 1 d . . . . .
O26 O 0.6002(3) 0.7033(3) 0.59996(6) 0.0119(5) Uani 1 1 d . . . . .
O27 O 0.2865(3) 0.4394(3) 0.53995(6) 0.0149(5) Uani 1 1 d . . . . .
H27A H 0.199697 0.452766 0.550801 0.022 Uiso 1 1 d R U . . .
H27B H 0.283130 0.340310 0.535044 0.022 Uiso 1 1 d R U . . .
C14 C 1.0191(4) 0.6995(3) 0.67291(7) 0.0085(7) Uani 1 1 d . . . . .
H14A H 1.059530 0.626666 0.656983 0.010 Uiso 1 1 calc R U . . .
H14B H 0.978886 0.640975 0.691335 0.010 Uiso 1 1 calc R U . . .
C28 C 0.7998(4) 0.6859(4) 0.63827(8) 0.0093(6) Uani 1 1 d . . . . .
H28A H 0.726530 0.633493 0.652421 0.011 Uiso 1 1 calc R U . . .
H28B H 0.865499 0.607968 0.628385 0.011 Uiso 1 1 calc R U . . .
O25 O 0.7610(3) 0.8960(3) 0.60249(6) 0.0117(5) Uani 1 1 d . . . . .
C19 C 0.7136(4) 0.7675(3) 0.61185(8) 0.0088(6) Uani 1 1 d . . . . .
C27 C 0.8012(3) 0.8538(3) 0.68446(7) 0.0088(6) Uani 1 1 d . . . . .
H27C H 0.869444 0.893074 0.701410 0.011 Uiso 1 1 calc R U . . .
H27D H 0.738034 0.773232 0.694129 0.011 Uiso 1 1 calc R U . . .
Cl1 Cl 0.8364(7) 1.1636(7) 0.500000 0.0215(13) Uani 0.56(2) 2 d S T . A 1
Cl1A Cl 0.792(3) 1.208(3) 0.500000 0.043(3) Uani 0.20(2) 2 d S T . B 2

loop_
_atom_site_aniso_label
_atom_site_aniso_U_11
_atom_site_aniso_U_22
_atom_site_aniso_U_33
_atom_site_aniso_U_23
_atom_site_aniso_U_13
_atom_site_aniso_U_12
Eu1 0.00393(9) 0.00393(9) 0.00482(12) 0.000 0.000 0.000
Y1 0.00429(15) 0.00429(15) 0.0072(2) 0.000 0.000 0.000
Cl2 0.0163(4) 0.0163(4) 0.0158(6) 0.000 0.000 0.000
O1 0.0159(15) 0.0267(17) 0.0230(15) 0.000 0.000 0.001(3)
O10 0.0208(12) 0.0208(12) 0.0077(17) 0.000 0.000 0.000
O12 0.0210(12) 0.0514(16) 0.0282(13) 0.004(3) -0.0074(10) 0.003(3)
N7 0.0065(11) 0.0051(11) 0.0095(12) -0.0012(9) -0.0023(9) 0.0007(9)
O26 0.0101(10) 0.0096(10) 0.0160(11) -0.0025(9) -0.0060(9) -0.0016(9)
O27 0.0108(11) 0.0145(11) 0.0193(12) -0.0056(10) -0.0014(10) 0.0003(9)
C14 0.007(2) 0.0061(11) 0.0125(12) 0.0008(9) -0.0028(12) 0.0028(11)
C28 0.0105(14) 0.0069(14) 0.0106(13) 0.0000(11) -0.0034(11) -0.0019(12)
O25 0.0125(11) 0.0107(11) 0.0118(11) 0.0025(9) -0.0046(9) -0.0045(9)
C19 0.0080(13) 0.0066(13) 0.0119(13) -0.0016(10) -0.0004(10) 0.0014(11)
C27 0.0088(13) 0.0085(13) 0.0091(13) 0.0025(10) 0.0011(10) 0.0005(11)
Cl1 0.0241(16) 0.0241(16) 0.0163(11) 0.0041(13) 0.0041(13) 0.0102(13)
Cl1A 0.039(5) 0.039(5) 0.051(6) 0.005(6) 0.005(6) 0.020(6)

loop_
_atom_type_symbol
_atom_type_description
_atom_type_scat_dispersion_real
_atom_type_scat_dispersion_imag
_atom_type_scat_source
C C 0.0033 0.0016 'International Tables Vol C Tables 4.2.6.8 and 6.1.1.4'
H H 0.0000 0.0000 'International Tables Vol C Tables 4.2.6.8 and 6.1.1.4'
Cl Cl 0.1484 0.1585 'International Tables Vol C Tables 4.2.6.8 and 6.1.1.4'
Eu Eu -0.1578 3.6682 'International Tables Vol C Tables 4.2.6.8 and 6.1.1.4'
N N 0.0061 0.0033 'International Tables Vol C Tables 4.2.6.8 and 6.1.1.4'
O O 0.0106 0.0060 'International Tables Vol C Tables 4.2.6.8 and 6.1.1.4'
Y Y -2.7962 3.5667 'International Tables Vol C Tables 4.2.6.8 and 6.1.1.4'

loop_
_exptl_crystal_face_index_h
_exptl_crystal_face_index_k
_exptl_crystal_face_index_l
_exptl_crystal_face_perp_dist
0.00 -1.00 0.00 0.1800
0.00 1.00 0.00 0.1320
0.00 0.00 1.00 0.0120
0.00 0.00 -1.00 0.0170
2.00 0.00 -1.00 0.1510
-2.00 0.00 1.00 0.1530

loop_
_geom_angle_atom_site_label_1
_geom_angle_atom_site_label_2
_geom_angle_atom_site_label_3
_geom_angle
_geom_angle_site_symmetry_1
_geom_angle_site_symmetry_3
_geom_angle_publ_flag
O10 Eu1 N7 127.70(6) . 2_775 ?
O10 Eu1 N7 127.70(6) . 4_575 ?
O10 Eu1 N7 127.70(6) . 3_755 ?
O10 Eu1 N7 127.70(6) . . ?
N7 Eu1 N7 104.60(11) 2_775 . ?
N7 Eu1 N7 104.60(11) 3_755 4_575 ?
N7 Eu1 N7 68.04(6) 3_755 . ?
N7 Eu1 N7 68.04(6) 4_575 . ?
N7 Eu1 N7 68.04(6) 2_775 3_755 ?
N7 Eu1 N7 68.04(6) 2_775 4_575 ?
O25 Eu1 O10 73.39(6) 3_755 . ?
O25 Eu1 O10 73.39(6) 2_775 . ?
O25 Eu1 O10 73.39(6) 4_575 . ?
O25 Eu1 O10 73.39(6) . . ?
O25 Eu1 N7 131.45(8) 3_755 2_775 ?
O25 Eu1 N7 71.80(8) . 4_575 ?
O25 Eu1 N7 66.04(8) 2_775 2_775 ?
O25 Eu1 N7 131.45(8) 4_575 . ?
O25 Eu1 N7 71.80(8) 2_775 3_755 ?
O25 Eu1 N7 131.46(8) . 3_755 ?
O25 Eu1 N7 131.45(8) 2_775 4_575 ?
O25 Eu1 N7 71.80(8) 3_755 . ?
O25 Eu1 N7 66.04(8) . . ?
O25 Eu1 N7 71.80(8) 4_575 2_775 ?
O25 Eu1 N7 139.09(8) 3_755 4_575 ?
O25 Eu1 N7 139.09(8) . 2_775 ?
O25 Eu1 N7 66.04(8) 3_755 3_755 ?
O25 Eu1 N7 66.04(8) 4_575 4_575 ?
O25 Eu1 N7 139.09(8) 2_775 . ?
O25 Eu1 N7 139.09(8) 4_575 3_755 ?
O25 Eu1 O25 85.31(3) 4_575 . ?
O25 Eu1 O25 146.78(12) 3_755 4_575 ?
O25 Eu1 O25 85.31(3) 3_755 . ?
O25 Eu1 O25 85.31(3) 2_775 4_575 ?
O25 Eu1 O25 85.31(3) 2_775 3_755 ?
O25 Eu1 O25 146.78(12) 2_775 . ?
O26 Y1 O26 119.12(13) . 2_665 ?
O26 Y1 O26 119.12(13) 4_565 3_655 ?
O26 Y1 O26 75.13(6) . 3_655 ?
O26 Y1 O26 75.13(6) . 4_565 ?
O26 Y1 O26 75.13(6) 4_565 2_665 ?
O26 Y1 O26 75.13(6) 2_665 3_655 ?
O26 Y1 O27 139.65(9) 4_565 4_565 ?
O26 Y1 O27 144.47(9) . 3_655 ?
O26 Y1 O27 75.61(9) 3_655 . ?
O26 Y1 O27 75.62(9) . 4_565 ?
O26 Y1 O27 78.65(9) 2_665 . ?
O26 Y1 O27 139.65(9) 3_655 3_655 ?
O26 Y1 O27 78.65(9) 3_655 4_565 ?
O26 Y1 O27 75.62(9) 4_565 2_665 ?
O26 Y1 O27 144.47(9) 3_655 2_665 ?
O26 Y1 O27 78.65(9) 4_565 3_655 ?
O26 Y1 O27 144.47(9) 4_565 . ?
O26 Y1 O27 75.62(9) 2_665 3_655 ?
O26 Y1 O27 78.65(9) . 2_665 ?
O26 Y1 O27 139.65(9) . . ?
O26 Y1 O27 139.65(8) 2_665 2_665 ?
O26 Y1 O27 144.47(9) 2_665 4_565 ?
O27 Y1 O27 112.17(13) . 2_665 ?
O27 Y1 O27 112.17(13) 3_655 4_565 ?
O27 Y1 O27 71.86(6) . 3_655 ?
O27 Y1 O27 71.86(6) . 4_565 ?
O27 Y1 O27 71.86(6) 3_655 2_665 ?
O27 Y1 O27 71.86(6) 2_665 4_565 ?
H1A O1 H1A 125.7 . 2_565 ?
H1A O1 H1B 49.9 . 2_565 ?
H1A O1 H1B 104.3 . . ?
H1A O1 H1B 104.3 2_565 2_565 ?
H1B O1 H1A 49.9 . 2_565 ?
H1B O1 H1B 128.3 . 2_565 ?
Eu1 O10 H10A 111.9 . . ?
Eu1 O10 H10B 111.9 . . ?
H10A O10 H10B 102.2 . . ?
H12A O12 H12B 112.3 . . ?
C14 N7 Eu1 111.32(19) . . ?
C14 N7 C27 107.8(2) . . ?
C28 N7 Eu1 106.89(18) . . ?
C28 N7 C14 109.4(2) . . ?
C28 N7 C27 109.8(3) . . ?
C27 N7 Eu1 111.56(17) . . ?
C19 O26 Y1 148.7(2) . . ?
Y1 O27 H27A 111.9 . . ?
Y1 O27 H27B 111.9 . . ?
H27A O27 H27B 102.3 . . ?
N7 C14 H14A 109.3 . . ?
N7 C14 H14B 109.3 . . ?
N7 C14 C27 111.8(2) . 3_755 ?
H14A C14 H14B 107.9 . . ?
C27 C14 H14A 109.3 3_755 . ?
C27 C14 H14B 109.3 3_755 . ?
N7 C28 H28A 108.9 . . ?
N7 C28 H28B 108.9 . . ?
N7 C28 C19 113.4(3) . . ?
H28A C28 H28B 107.7 . . ?
C19 C28 H28A 108.9 . . ?
C19 C28 H28B 108.9 . . ?
C19 O25 Eu1 122.9(2) . . ?
O26 C19 C28 118.1(3) . . ?
O26 C19 O25 123.2(3) . . ?
O25 C19 C28 118.7(3) . . ?
N7 C27 C14 112.5(2) . 4_575 ?
N7 C27 H27C 109.1 . . ?
N7 C27 H27D 109.1 . . ?
C14 C27 H27C 109.1 4_575 . ?
C14 C27 H27D 109.1 4_575 . ?
H27C C27 H27D 107.8 . . ?

loop_
_geom_bond_atom_site_label_1
_geom_bond_atom_site_label_2
_geom_bond_distance
_geom_bond_site_symmetry_2
_geom_bond_publ_flag
Eu1 O10 2.424(4) . ?
Eu1 N7 2.650(3) . ?
Eu1 N7 2.650(3) 2_775 ?
Eu1 N7 2.650(3) 4_575 ?
Eu1 N7 2.650(3) 3_755 ?
Eu1 O25 2.403(2) . ?
Eu1 O25 2.403(2) 3_755 ?
Eu1 O25 2.403(2) 4_575 ?
Eu1 O25 2.403(2) 2_775 ?
Y1 O26 2.323(2) 2_665 ?
Y1 O26 2.323(2) 4_565 ?
Y1 O26 2.323(2) . ?
Y1 O26 2.323(2) 3_655 ?
Y1 O27 2.362(3) . ?
Y1 O27 2.362(3) 4_565 ?
Y1 O27 2.362(3) 3_655 ?
Y1 O27 2.362(3) 2_665 ?
O1 H1A 0.8717 . ?
O1 H1A 0.87(8) 2_565 ?
O1 H1B 0.87(9) 2_565 ?
O1 H1B 0.8708 . ?
O10 H10A 0.9223 . ?
O10 H10B 0.9221 . ?
O12 H12A 0.8698 . ?
O12 H12B 0.9473 . ?
N7 C14 1.487(4) . ?
N7 C28 1.474(4) . ?
N7 C27 1.492(4) . ?
O26 C19 1.253(4) . ?
O27 H27A 0.8978 . ?
O27 H27B 0.8996 . ?
C14 H14A 0.9900 . ?
C14 H14B 0.9900 . ?
C14 C27 1.516(4) 3_755 ?
C28 H28A 0.9900 . ?
C28 H28B 0.9900 . ?
C28 C19 1.519(4) . ?
O25 C19 1.271(4) . ?
C27 H27C 0.9900 . ?
C27 H27D 0.9900 . ?

loop_
_geom_torsion_atom_site_label_1
_geom_torsion_atom_site_label_2
_geom_torsion_atom_site_label_3
_geom_torsion_atom_site_label_4
_geom_torsion
_geom_torsion_site_symmetry_1
_geom_torsion_site_symmetry_2
_geom_torsion_site_symmetry_3
_geom_torsion_site_symmetry_4
_geom_torsion_publ_flag
Eu1 N7 C14 C27 44.0(3) . . . 3_755 ?
Eu1 N7 C28 C19 -35.3(3) . . . . ?
Eu1 N7 C27 C14 40.9(3) . . . 4_575 ?
Eu1 O25 C19 O26 -169.6(2) . . . . ?
Eu1 O25 C19 C28 9.2(4) . . . . ?
Y1 O26 C19 C28 -62.3(5) . . . . ?
Y1 O26 C19 O25 116.5(4) . . . . ?
N7 C28 C19 O26 -159.9(3) . . . . ?
N7 C28 C19 O25 21.3(4) . . . . ?
C14 N7 C28 C19 -156.0(3) . . . . ?
C14 N7 C27 C14 163.4(3) . . . 4_575 ?
C28 N7 C14 C27 161.9(3) . . . 3_755 ?
C28 N7 C27 C14 -77.4(3) . . . 4_575 ?
C27 N7 C14 C27 -78.7(3) . . . 3_755 ?
C27 N7 C28 C19 85.8(3) . . . . ?

loop_
_twin_individual_id
_twin_individual_mass_fraction_refined
1 0.978(13)
2 0.022(13)
